data_7010022
loop_
_publ_author_name
'Daniela Belli Dell'Amico'
'Fausto Calderazzo'
'Sandra Ianelli'
'Luca Labella'
'Fabio Marchetti'
'Giancarlo Pelizzi'

_publ_section_title
;
 Stepwise substitution of N,N-di-isopropylcarbamato groups of
 Ti(O2CNiPr2)4 by triphenylsilanol leading from eight- to six- and
 four-co-ordinated titanium(IV)
;
_journal_issue 23
_journal_name_full 'J. Chem. Soc., Dalton Trans.'
_journal_page_first 4339
_journal_page_last 4342
_journal_paper_doi 10.1039/b005114o
_journal_year 2000
_chemical_formula_moiety (iPr2NCOO)2(Ph3SiO)2Ti
_chemical_formula_sum 'C50 H58 N2 O6 Si2 Ti'
_chemical_formula_weight 887.06
_chemical_name_systematic
; 

 Bis-(N,N-diisopropylcarbamato)bis(triphenylsilanolato)titanium(iv)

;
_space_group_IT_number 2
_symmetry_cell_setting triclinic
_symmetry_space_group_name_Hall '-P 1'
_symmetry_space_group_name_H-M 'P -1'
_atom_sites_solution_hydrogens geom
_atom_sites_solution_primary direct
_atom_sites_solution_secondary difmap
_audit_creation_method SHELXL-97
_cell_angle_alpha 83.630(10)
_cell_angle_beta 84.050(10)
_cell_angle_gamma 66.800(10)
_cell_formula_units_Z 2
_cell_length_a 11.0030(10)
_cell_length_b 13.298(2)
_cell_length_c 18.403(3)
_cell_measurement_reflns_used 26
_cell_measurement_temperature 293(2)
_cell_measurement_theta_max 12.25
_cell_measurement_theta_min 5.72
_cell_volume 2454.4(6)
_computing_cell_refinement 'Siemens XSCANS'
_computing_data_collection 'Siemens XSCANS'
_computing_data_reduction 'Siemens SHELXTL'
_computing_molecular_graphics 'Siemens SHELXTL'
_computing_publication_material 'Siemens SHELXTL'
_computing_structure_refinement 'SHELXL-97 (Sheldrick, 1997)'
_computing_structure_solution 'SHELXS-97 (Sheldrick, 1990)'
_diffrn_ambient_temperature 293(2)
_diffrn_measured_fraction_theta_full 0.996
_diffrn_measured_fraction_theta_max 0.996
_diffrn_measurement_device 'Siemens P4'
_diffrn_measurement_method '2\q/\w scans'
_diffrn_radiation_monochromator graphite
_diffrn_radiation_source 'sealed tube'
_diffrn_radiation_type MoK\a
_diffrn_radiation_wavelength 0.71073
_diffrn_reflns_av_R_equivalents 0.0391
_diffrn_reflns_av_sigmaI/netI 0.1024
_diffrn_reflns_limit_h_max 11
_diffrn_reflns_limit_h_min 0
_diffrn_reflns_limit_k_max 14
_diffrn_reflns_limit_k_min -13
_diffrn_reflns_limit_l_max 19
_diffrn_reflns_limit_l_min -19
_diffrn_reflns_number 6801
_diffrn_reflns_theta_full 22.50
_diffrn_reflns_theta_max 22.50
_diffrn_reflns_theta_min 2.02
_diffrn_standards_interval_count 97
_diffrn_standards_number 3
_exptl_absorpt_coefficient_mu 0.271
_exptl_absorpt_correction_T_max 0.8661
_exptl_absorpt_correction_T_min 0.8321
_exptl_absorpt_correction_type empirical
_exptl_crystal_colour Colourless
_exptl_crystal_density_diffrn 1.200
_exptl_crystal_density_method 'not measured'
_exptl_crystal_description Plate
_exptl_crystal_F_000 940
_exptl_crystal_size_max 0.86
_exptl_crystal_size_mid 0.28
_exptl_crystal_size_min 0.08
_refine_diff_density_max 0.311
_refine_diff_density_min -0.191
_refine_diff_density_rms 0.046
_refine_ls_extinction_method none
_refine_ls_goodness_of_fit_ref 1.010
_refine_ls_hydrogen_treatment mixed
_refine_ls_matrix_type full
_refine_ls_number_parameters 550
_refine_ls_number_reflns 6398
_refine_ls_number_restraints 0
_refine_ls_restrained_S_all 1.010
_refine_ls_R_factor_all 0.1439
_refine_ls_R_factor_gt 0.0625
_refine_ls_shift/su_max 0.002
_refine_ls_shift/su_mean 0.000
_refine_ls_structure_factor_coef Fsqd
_refine_ls_weighting_details 'w=1/[\s^2^(Fo^2^)+(0.0545P)^2^+0.1784P] where P=(Fo^2^+2Fc^2^)/3'
_refine_ls_weighting_scheme calc
_refine_ls_wR_factor_gt 0.1191
_refine_ls_wR_factor_ref 0.1508
_reflns_number_gt 3358
_reflns_number_total 6398
_reflns_threshold_expression >2sigma(I)
_cod_data_source_file b005114o.txt
_cod_data_source_block carbati
_cod_depositor_comments
;
The following automatic conversions were performed:
'_symmetry_cell_setting' value 'Triclinic' changed to 'triclinic'
according to '/home/saulius/struct/CIF-dictionaries/cif_core.dic'
dictionary named 'cif_core.dic' version 2.4.1 from 2010-06-29.

Automatic conversion script
Id: cif_fix_enum 1527 2010-12-29 10:47:43Z saulius 

The following automatic conversions were performed:

'_refine_ls_weighting_scheme' value 'calc
w=1/[\s^2^(Fo^2^)+(0.0545P)^2^+0.1784P] where P=(Fo^2^+2Fc^2^)/3' was
changed to 'calc'. New tag '_refine_ls_weighting_details' was
created. The value of the new tag was set to
'w=1/[\s^2^(Fo^2^)+(0.0545P)^2^+0.1784P] where P=(Fo^2^+2Fc^2^)/3'.

Automatic conversion script
Id: cif_fix_values 3143 2015-03-26 13:38:13Z robertas 
;
_cod_original_sg_symbol_H-M P-1
_cod_database_code 7010022

loop_
_symmetry_equiv_pos_as_xyz
'x, y, z'
'-x, -y, -z'

loop_
_atom_site_label
_atom_site_type_symbol
_atom_site_fract_x
_atom_site_fract_y
_atom_site_fract_z
_atom_site_U_iso_or_equiv
_atom_site_adp_type
_atom_site_occupancy
_atom_site_calc_flag
_atom_site_refinement_flags
_atom_site_disorder_assembly
_atom_site_disorder_group
Ti Ti 0.01007(11) 0.63452(8) 0.26498(6) 0.0529(3) Uani 1 d . . .
Si1 Si -0.26476(16) 0.86231(12) 0.29579(8) 0.0483(4) Uani 1 d . . .
Si2 Si 0.00152(17) 0.40226(13) 0.21762(9) 0.0556(5) Uani 1 d . . .
O1 O 0.1013(4) 0.7492(3) 0.2468(2) 0.0712(12) Uani 1 d . . .
O2 O 0.0699(4) 0.6625(3) 0.1618(2) 0.0679(12) Uani 1 d . . .
O3 O 0.2042(4) 0.5256(3) 0.2892(2) 0.0633(11) Uani 1 d . . .
O4 O 0.0483(4) 0.6063(3) 0.37121(19) 0.0582(11) Uani 1 d . . .
O5 O -0.1516(4) 0.7414(3) 0.28018(19) 0.0578(11) Uani 1 d . . .
O6 O -0.0318(4) 0.5240(3) 0.2449(2) 0.0622(11) Uani 1 d . . .
C1 C 0.1152(7) 0.7327(5) 0.1791(4) 0.0685(19) Uani 1 d . . .
N1 N 0.1728(6) 0.7823(5) 0.1287(3) 0.0897(19) Uani 1 d . . .
C2 C 0.2149(13) 0.8664(9) 0.1502(7) 0.157(5) Uani 1 d . . .
H2 H 0.2365 0.8866 0.0991 0.204 Uiso 1 calc R . .
C3 C 0.3407(17) 0.8333(12) 0.1672(9) 0.283(11) Uani 1 d . . .
H3A H 0.3907 0.7613 0.1511 0.368 Uiso 1 calc R . .
H3B H 0.3437 0.8314 0.2193 0.368 Uiso 1 calc R . .
H3C H 0.3782 0.8836 0.1434 0.368 Uiso 1 calc R . .
C4 C 0.1066(14) 0.9726(8) 0.1579(6) 0.214(7) Uani 1 d . . .
H4A H 0.0304 0.9738 0.1361 0.279 Uiso 1 calc R . .
H4B H 0.1328 1.0293 0.1337 0.279 Uiso 1 calc R . .
H4C H 0.0850 0.9847 0.2089 0.279 Uiso 1 calc R . .
C5 C 0.1898(10) 0.7596(8) 0.0510(4) 0.126(4) Uani 1 d . . .
H5 H 0.1472 0.7070 0.0625 0.164 Uiso 1 calc R . .
C6 C 0.3079(10) 0.6750(9) 0.0309(5) 0.167(5) Uani 1 d . . .
H6A H 0.3567 0.6419 0.0735 0.217 Uiso 1 calc R . .
H6B H 0.3596 0.7038 -0.0039 0.217 Uiso 1 calc R . .
H6C H 0.2889 0.6209 0.0091 0.217 Uiso 1 calc R . .
C7 C 0.0849(9) 0.8265(8) 0.0068(5) 0.147(4) Uani 1 d . . .
H7A H 0.0138 0.8747 0.0368 0.191 Uiso 1 calc R . .
H7B H 0.0534 0.7809 -0.0164 0.191 Uiso 1 calc R . .
H7C H 0.1163 0.8692 -0.0300 0.191 Uiso 1 calc R . .
C8 C 0.1718(6) 0.5420(4) 0.3570(3) 0.0552(15) Uani 1 d . . .
N2 N 0.2540(4) 0.4955(4) 0.4105(3) 0.0554(13) Uani 1 d . . .
C9 C 0.2067(6) 0.5211(4) 0.4869(3) 0.0576(16) Uani 1 d . . .
H9 H 0.1097 0.5552 0.4881 0.075 Uiso 1 calc R . .
C10 C 0.2533(8) 0.6059(6) 0.5092(4) 0.102(3) Uani 1 d . . .
H10A H 0.2264 0.6690 0.4747 0.133 Uiso 1 calc R . .
H10B H 0.3482 0.5750 0.5098 0.133 Uiso 1 calc R . .
H10C H 0.2149 0.6272 0.5571 0.133 Uiso 1 calc R . .
C11 C 0.2419(7) 0.4199(5) 0.5392(4) 0.091(2) Uani 1 d . . .
H11A H 0.2071 0.3706 0.5236 0.118 Uiso 1 calc R . .
H11B H 0.2046 0.4402 0.5875 0.118 Uiso 1 calc R . .
H11C H 0.3366 0.3843 0.5400 0.118 Uiso 1 calc R . .
C12 C 0.3952(6) 0.4285(5) 0.3927(4) 0.0709(19) Uani 1 d . . .
H12 H 0.4368 0.4028 0.4395 0.092 Uiso 1 calc R . .
C13 C 0.4662(7) 0.4954(7) 0.3498(4) 0.103(3) Uani 1 d . . .
H13A H 0.4530 0.5581 0.3757 0.134 Uiso 1 calc R . .
H13B H 0.4313 0.5194 0.3024 0.134 Uiso 1 calc R . .
H13C H 0.5592 0.4511 0.3442 0.134 Uiso 1 calc R . .
C14 C 0.4145(6) 0.3271(5) 0.3552(4) 0.086(2) Uani 1 d . . .
H14A H 0.3703 0.2857 0.3847 0.112 Uiso 1 calc R . .
H14B H 0.5074 0.2827 0.3491 0.112 Uiso 1 calc R . .
H14C H 0.3780 0.3485 0.3081 0.112 Uiso 1 calc R . .
C1S C -0.1585(7) 0.3933(6) 0.2015(3) 0.0715(19) Uani 1 d . . .
C2S C -0.2689(9) 0.4876(8) 0.1865(5) 0.118(3) Uani 1 d . . .
H2S H -0.2633 0.5556 0.1864 0.154 Uiso 1 calc R . .
C3S C -0.3881(12) 0.4832(14) 0.1714(7) 0.174(6) Uani 1 d . . .
H3S H -0.4620 0.5470 0.1618 0.227 Uiso 1 calc R . .
C4S C -0.3932(15) 0.3804(16) 0.1712(6) 0.175(8) Uani 1 d . . .
H4S H -0.4709 0.3760 0.1592 0.227 Uiso 1 calc R . .
C5S C -0.2887(14) 0.2864(13) 0.1879(5) 0.156(5) Uani 1 d . . .
H5S H -0.2951 0.2184 0.1905 0.203 Uiso 1 calc R . .
C6S C -0.1722(9) 0.2956(8) 0.2008(4) 0.102(3) Uani 1 d . . .
H6S H -0.0985 0.2313 0.2095 0.133 Uiso 1 calc R . .
C7S C 0.1075(6) 0.3814(5) 0.1307(3) 0.0596(16) Uani 1 d . . .
C8S C 0.0664(8) 0.3640(7) 0.0671(4) 0.103(3) Uani 1 d . . .
H8S H -0.0164 0.3604 0.0679 0.134 Uiso 1 calc R . .
C9S C 0.1433(11) 0.3518(9) 0.0020(5) 0.135(4) Uani 1 d . . .
H9S H 0.1112 0.3424 -0.0405 0.175 Uiso 1 calc R . .
C10S C 0.2672(10) 0.3535(7) 0.0002(5) 0.110(3) Uani 1 d . . .
H10S H 0.3213 0.3417 -0.0429 0.143 Uiso 1 calc R . .
C11S C 0.3109(8) 0.3725(7) 0.0618(5) 0.100(3) Uani 1 d . . .
H11S H 0.3941 0.3756 0.0607 0.130 Uiso 1 calc R . .
C12S C 0.2313(7) 0.3872(6) 0.1258(4) 0.080(2) Uani 1 d . . .
H12S H 0.2616 0.4016 0.1673 0.105 Uiso 1 calc R . .
C13S C 0.0876(6) 0.2972(4) 0.2913(3) 0.0551(16) Uani 1 d . . .
C14S C 0.1732(7) 0.1914(5) 0.2772(4) 0.077(2) Uani 1 d . . .
H14S H 0.1921 0.1717 0.2291 0.100 Uiso 1 calc R . .
C15S C 0.2315(7) 0.1138(5) 0.3342(5) 0.094(2) Uani 1 d . . .
H15S H 0.2906 0.0438 0.3237 0.122 Uiso 1 calc R . .
C16S C 0.2023(7) 0.1399(6) 0.4049(5) 0.087(2) Uani 1 d . . .
H16S H 0.2395 0.0870 0.4425 0.113 Uiso 1 calc R . .
C17S C 0.1187(7) 0.2434(6) 0.4212(4) 0.079(2) Uani 1 d . . .
H17S H 0.0998 0.2620 0.4695 0.102 Uiso 1 calc R . .
C18S C 0.0621(6) 0.3205(5) 0.3636(4) 0.0661(18) Uani 1 d . . .
H18S H 0.0047 0.3908 0.3747 0.086 Uiso 1 calc R . .
C19S C -0.3324(6) 0.9334(4) 0.2070(3) 0.0521(15) Uani 1 d . . .
C20S C -0.4480(6) 1.0269(5) 0.2042(4) 0.077(2) Uani 1 d . . .
H20S H -0.4946 1.0530 0.2479 0.101 Uiso 1 calc R . .
C21S C -0.4963(8) 1.0828(6) 0.1387(5) 0.102(3) Uani 1 d . . .
H21S H -0.5725 1.1468 0.1387 0.133 Uiso 1 calc R . .
C22S C -0.4328(9) 1.0442(8) 0.0745(5) 0.109(3) Uani 1 d . . .
H22S H -0.4665 1.0810 0.0305 0.141 Uiso 1 calc R . .
C23S C -0.3184(9) 0.9509(8) 0.0741(4) 0.120(3) Uani 1 d . . .
H23S H -0.2740 0.9244 0.0301 0.155 Uiso 1 calc R . .
C24S C -0.2702(7) 0.8966(6) 0.1408(4) 0.091(2) Uani 1 d . . .
H24S H -0.1932 0.8333 0.1404 0.118 Uiso 1 calc R . .
C25S C -0.1903(6) 0.9438(5) 0.3383(3) 0.0516(15) Uani 1 d . . .
C26S C -0.2456(7) 1.0576(5) 0.3323(4) 0.080(2) Uani 1 d . . .
H26S H -0.3218 1.0935 0.3069 0.104 Uiso 1 calc R . .
C27S C -0.1909(9) 1.1195(6) 0.3628(5) 0.098(3) Uani 1 d . . .
H27S H -0.2306 1.1957 0.3580 0.127 Uiso 1 calc R . .
C28S C -0.0817(9) 1.0698(8) 0.3988(5) 0.102(3) Uani 1 d . . .
H28S H -0.0436 1.1114 0.4181 0.133 Uiso 1 calc R . .
C29S C -0.0247(7) 0.9577(8) 0.4076(5) 0.109(3) Uani 1 d . . .
H29S H 0.0508 0.9233 0.4338 0.141 Uiso 1 calc R . .
C30S C -0.0795(7) 0.8958(6) 0.3777(4) 0.089(2) Uani 1 d . . .
H30S H -0.0405 0.8196 0.3843 0.116 Uiso 1 calc R . .
C31S C -0.4027(6) 0.8479(4) 0.3580(3) 0.0507(15) Uani 1 d . . .
C32S C -0.4888(7) 0.8056(5) 0.3343(4) 0.0711(18) Uani 1 d . . .
H32S H -0.4759 0.7831 0.2871 0.092 Uiso 1 calc R . .
C33S C -0.5933(8) 0.7969(6) 0.3804(5) 0.086(2) Uani 1 d . . .
H33S H -0.6500 0.7694 0.3636 0.112 Uiso 1 calc R . .
C34S C -0.6129(7) 0.8282(6) 0.4495(5) 0.084(2) Uani 1 d . . .
H34S H -0.6835 0.8222 0.4795 0.110 Uiso 1 calc R . .
C35S C -0.5315(8) 0.8684(5) 0.4761(4) 0.077(2) Uani 1 d . . .
H35S H -0.5446 0.8888 0.5240 0.100 Uiso 1 calc R . .
C36S C -0.4283(6) 0.8780(4) 0.4295(3) 0.0591(16) Uani 1 d . . .
H36S H -0.3731 0.9063 0.4473 0.077 Uiso 1 calc R . .

loop_
_atom_site_aniso_label
_atom_site_aniso_U_11
_atom_site_aniso_U_22
_atom_site_aniso_U_33
_atom_site_aniso_U_23
_atom_site_aniso_U_13
_atom_site_aniso_U_12
Ti 0.0592(7) 0.0381(6) 0.0504(7) -0.0023(5) -0.0037(5) -0.0073(5)
Si1 0.0518(10) 0.0372(8) 0.0481(10) -0.0014(7) -0.0107(8) -0.0077(8)
Si2 0.0549(11) 0.0482(9) 0.0606(11) -0.0079(8) 0.0014(9) -0.0169(8)
O1 0.098(3) 0.062(3) 0.057(3) -0.009(2) 0.007(2) -0.036(2)
O2 0.090(3) 0.055(3) 0.050(3) -0.006(2) -0.002(2) -0.019(2)
O3 0.060(3) 0.056(2) 0.055(3) -0.005(2) 0.001(2) -0.003(2)
O4 0.049(3) 0.055(2) 0.052(2) -0.0003(19) -0.0015(19) -0.001(2)
O5 0.062(3) 0.042(2) 0.054(2) -0.0054(17) -0.011(2) -0.0017(19)
O6 0.067(3) 0.042(2) 0.069(3) -0.0055(19) -0.002(2) -0.012(2)
C1 0.080(5) 0.050(4) 0.052(5) 0.004(3) 0.006(4) -0.005(4)
N1 0.114(5) 0.064(4) 0.073(4) 0.016(3) 0.011(4) -0.025(4)
C2 0.182(12) 0.096(8) 0.202(13) -0.009(8) 0.068(10) -0.084(9)
C3 0.34(2) 0.243(18) 0.32(2) -0.011(14) -0.24(2) -0.117(17)
C4 0.35(2) 0.096(8) 0.173(11) -0.031(7) -0.085(12) -0.035(11)
C5 0.119(8) 0.135(8) 0.068(6) 0.035(5) 0.024(5) -0.007(6)
C6 0.155(10) 0.184(11) 0.117(8) -0.060(8) -0.014(7) -0.004(9)
C7 0.147(9) 0.134(8) 0.167(9) -0.023(7) -0.076(8) -0.042(7)
C8 0.054(4) 0.045(3) 0.057(4) -0.002(3) 0.005(3) -0.011(3)
N2 0.043(3) 0.055(3) 0.054(3) 0.002(2) -0.012(3) -0.003(2)
C9 0.069(4) 0.058(4) 0.047(4) 0.001(3) -0.012(3) -0.025(3)
C10 0.123(7) 0.108(6) 0.095(6) -0.021(5) 0.000(5) -0.064(6)
C11 0.104(6) 0.083(5) 0.074(5) 0.012(4) -0.001(4) -0.029(4)
C12 0.048(4) 0.080(5) 0.073(4) 0.000(4) -0.007(3) -0.012(4)
C13 0.078(5) 0.118(6) 0.115(6) -0.017(5) 0.018(5) -0.045(5)
C14 0.061(5) 0.064(4) 0.107(6) -0.008(4) -0.005(4) 0.006(4)
C1S 0.064(5) 0.098(5) 0.063(4) -0.007(4) -0.005(4) -0.041(5)
C2S 0.070(6) 0.159(9) 0.114(7) 0.027(6) -0.020(5) -0.038(6)
C3S 0.080(8) 0.291(19) 0.143(10) 0.047(11) -0.035(7) -0.072(10)
C4S 0.145(12) 0.38(3) 0.059(6) 0.039(10) -0.025(7) -0.176(17)
C5S 0.192(13) 0.277(17) 0.092(7) 0.015(9) -0.034(8) -0.191(13)
C6S 0.111(7) 0.144(8) 0.090(6) -0.016(5) -0.003(5) -0.089(6)
C7S 0.067(5) 0.052(4) 0.064(4) -0.009(3) 0.000(3) -0.026(3)
C8S 0.107(6) 0.156(8) 0.076(5) -0.050(5) 0.027(5) -0.080(6)
C9S 0.142(9) 0.203(11) 0.077(7) -0.057(6) 0.013(6) -0.079(9)
C10S 0.113(8) 0.125(7) 0.073(6) -0.009(5) 0.026(6) -0.032(6)
C11S 0.075(6) 0.122(7) 0.091(6) -0.006(5) 0.020(5) -0.032(5)
C12S 0.072(5) 0.092(5) 0.074(5) -0.021(4) 0.012(4) -0.029(4)
C13S 0.059(4) 0.042(3) 0.067(4) -0.007(3) -0.001(3) -0.024(3)
C14S 0.081(5) 0.053(4) 0.086(5) -0.015(4) 0.006(4) -0.016(4)
C15S 0.082(6) 0.046(4) 0.128(7) 0.008(5) 0.006(5) -0.003(4)
C16S 0.070(5) 0.079(6) 0.110(7) 0.018(5) -0.025(5) -0.029(4)
C17S 0.096(6) 0.066(5) 0.079(5) 0.009(4) -0.021(4) -0.037(4)
C18S 0.071(5) 0.048(4) 0.076(5) -0.009(3) 0.001(4) -0.019(3)
C19S 0.048(4) 0.052(3) 0.053(4) -0.003(3) -0.006(3) -0.015(3)
C20S 0.068(5) 0.063(4) 0.080(5) 0.010(4) -0.014(4) -0.004(4)
C21S 0.085(6) 0.091(6) 0.106(7) 0.036(5) -0.037(6) -0.013(5)
C22S 0.113(8) 0.125(7) 0.078(6) 0.046(6) -0.043(6) -0.041(6)
C23S 0.111(7) 0.149(8) 0.060(5) 0.003(5) -0.010(5) -0.011(6)
C24S 0.084(5) 0.105(6) 0.053(4) 0.010(4) -0.014(4) -0.006(4)
C25S 0.049(4) 0.058(4) 0.044(3) -0.010(3) -0.004(3) -0.014(3)
C26S 0.086(5) 0.057(4) 0.103(6) -0.002(4) -0.031(4) -0.027(4)
C27S 0.116(7) 0.078(5) 0.125(7) -0.012(5) -0.017(6) -0.061(6)
C28S 0.080(6) 0.127(8) 0.132(8) -0.057(6) 0.009(5) -0.065(6)
C29S 0.064(5) 0.130(8) 0.126(7) -0.061(6) -0.030(5) -0.012(5)
C30S 0.086(6) 0.076(5) 0.088(5) -0.031(4) -0.036(5) 0.000(4)
C31S 0.059(4) 0.038(3) 0.050(4) 0.003(3) -0.015(3) -0.011(3)
C32S 0.081(5) 0.072(4) 0.067(4) 0.000(3) -0.017(4) -0.036(4)
C33S 0.081(6) 0.083(5) 0.105(6) 0.009(5) -0.005(5) -0.049(4)
C34S 0.074(5) 0.065(5) 0.102(7) 0.011(4) 0.012(5) -0.022(4)
C35S 0.089(6) 0.063(4) 0.067(5) -0.005(3) 0.023(4) -0.024(4)
C36S 0.071(5) 0.049(3) 0.058(4) -0.005(3) -0.011(4) -0.022(3)

loop_
_atom_type_symbol
_atom_type_description
_atom_type_scat_dispersion_real
_atom_type_scat_dispersion_imag
_atom_type_scat_source
C C 0.0033 0.0016 'International Tables Vol C Tables 4.2.6.8 and 6.1.1.4'
H H 0.0000 0.0000 'International Tables Vol C Tables 4.2.6.8 and 6.1.1.4'
N N 0.0061 0.0033 'International Tables Vol C Tables 4.2.6.8 and 6.1.1.4'
O O 0.0106 0.0060 'International Tables Vol C Tables 4.2.6.8 and 6.1.1.4'
Si Si 0.0817 0.0704 'International Tables Vol C Tables 4.2.6.8 and 6.1.1.4'
Ti Ti 0.2776 0.4457 'International Tables Vol C Tables 4.2.6.8 and 6.1.1.4'

loop_
_geom_angle_atom_site_label_1
_geom_angle_atom_site_label_2
_geom_angle_atom_site_label_3
_geom_angle
_geom_angle_site_symmetry_1
_geom_angle_site_symmetry_3
_geom_angle_publ_flag
O6 Ti O5 101.62(18) . . ?
O6 Ti O2 93.82(19) . . ?
O5 Ti O2 105.93(17) . . ?
O6 Ti O4 105.40(17) . . ?
O5 Ti O4 94.58(16) . . ?
O2 Ti O4 148.47(18) . . ?
O6 Ti O1 156.58(17) . . ?
O5 Ti O1 92.00(17) . . ?
O2 Ti O1 63.90(17) . . ?
O4 Ti O1 92.24(17) . . ?
O6 Ti O3 91.65(17) . . ?
O5 Ti O3 157.16(16) . . ?
O2 Ti O3 91.45(17) . . ?
O4 Ti O3 63.74(15) . . ?
O1 Ti O3 82.31(17) . . ?
O6 Ti C1 125.8(2) . . ?
O5 Ti C1 100.46(19) . . ?
O2 Ti C1 32.31(18) . . ?
O4 Ti C1 121.3(2) . . ?
O1 Ti C1 31.59(19) . . ?
O3 Ti C1 86.24(19) . . ?
O6 Ti C8 100.79(18) . . ?
O5 Ti C8 126.30(19) . . ?
O2 Ti C8 120.4(2) . . ?
O4 Ti C8 32.22(16) . . ?
O1 Ti C8 85.85(18) . . ?
O3 Ti C8 31.55(15) . . ?
C1 Ti C8 104.6(2) . . ?
O5 Si1 C31S 110.1(2) . . ?
O5 Si1 C19S 108.5(2) . . ?
C31S Si1 C19S 108.6(3) . . ?
O5 Si1 C25S 109.8(2) . . ?
C31S Si1 C25S 109.7(3) . . ?
C19S Si1 C25S 110.1(3) . . ?
O6 Si2 C7S 110.7(2) . . ?
O6 Si2 C1S 108.0(3) . . ?
C7S Si2 C1S 108.9(3) . . ?
O6 Si2 C13S 108.2(2) . . ?
C7S Si2 C13S 110.4(3) . . ?
C1S Si2 C13S 110.6(3) . . ?
C1 O1 Ti 88.0(4) . . ?
C1 O2 Ti 92.8(4) . . ?
C8 O3 Ti 88.7(3) . . ?
C8 O4 Ti 92.8(3) . . ?
Si1 O5 Ti 159.6(3) . . ?
Si2 O6 Ti 154.2(3) . . ?
O1 C1 O2 115.3(6) . . ?
O1 C1 N1 123.3(7) . . ?
O2 C1 N1 121.4(6) . . ?
O1 C1 Ti 60.4(3) . . ?
O2 C1 Ti 54.9(3) . . ?
N1 C1 Ti 176.2(6) . . ?
C1 N1 C2 119.4(7) . . ?
C1 N1 C5 121.9(7) . . ?
C2 N1 C5 118.6(7) . . ?
C3 C2 C4 129.0(13) . . ?
C3 C2 N1 117.1(11) . . ?
C4 C2 N1 113.5(11) . . ?
C6 C5 C7 128.7(9) . . ?
C6 C5 N1 115.0(8) . . ?
C7 C5 N1 116.2(8) . . ?
O3 C8 O4 114.7(5) . . ?
O3 C8 N2 124.0(5) . . ?
O4 C8 N2 121.3(5) . . ?
O3 C8 Ti 59.8(3) . . ?
O4 C8 Ti 55.0(3) . . ?
N2 C8 Ti 176.2(4) . . ?
C8 N2 C9 119.5(5) . . ?
C8 N2 C12 120.2(5) . . ?
C9 N2 C12 119.9(5) . . ?
N2 C9 C11 112.6(5) . . ?
N2 C9 C10 110.2(5) . . ?
C11 C9 C10 113.1(5) . . ?
N2 C12 C13 112.1(5) . . ?
N2 C12 C14 112.5(5) . . ?
C13 C12 C14 111.9(6) . . ?
C6S C1S C2S 116.7(7) . . ?
C6S C1S Si2 122.8(6) . . ?
C2S C1S Si2 120.4(6) . . ?
C1S C2S C3S 121.7(11) . . ?
C4S C3S C2S 117.9(14) . . ?
C5S C4S C3S 122.1(14) . . ?
C4S C5S C6S 117.4(13) . . ?
C1S C6S C5S 124.1(10) . . ?
C8S C7S C12S 116.0(6) . . ?
C8S C7S Si2 122.3(5) . . ?
C12S C7S Si2 121.7(5) . . ?
C7S C8S C9S 122.5(8) . . ?
C10S C9S C8S 119.6(8) . . ?
C11S C10S C9S 119.8(8) . . ?
C10S C11S C12S 119.6(8) . . ?
C11S C12S C7S 122.5(7) . . ?
C18S C13S C14S 116.7(6) . . ?
C18S C13S Si2 120.5(4) . . ?
C14S C13S Si2 122.6(5) . . ?
C13S C14S C15S 120.8(7) . . ?
C16S C15S C14S 120.5(7) . . ?
C15S C16S C17S 120.5(7) . . ?
C16S C17S C18S 118.5(7) . . ?
C13S C18S C17S 122.9(6) . . ?
C24S C19S C20S 116.4(6) . . ?
C24S C19S Si1 122.0(5) . . ?
C20S C19S Si1 121.6(5) . . ?
C21S C20S C19S 122.1(7) . . ?
C22S C21S C20S 119.9(7) . . ?
C21S C22S C23S 120.3(7) . . ?
C22S C23S C24S 118.9(8) . . ?
C19S C24S C23S 122.3(7) . . ?
C30S C25S C26S 116.1(6) . . ?
C30S C25S Si1 122.6(5) . . ?
C26S C25S Si1 121.3(5) . . ?
C27S C26S C25S 122.1(7) . . ?
C28S C27S C26S 119.8(7) . . ?
C27S C28S C29S 120.4(7) . . ?
C28S C29S C30S 119.9(7) . . ?
C25S C30S C29S 121.6(7) . . ?
C36S C31S C32S 115.5(6) . . ?
C36S C31S Si1 123.3(5) . . ?
C32S C31S Si1 121.1(5) . . ?
C33S C32S C31S 121.0(6) . . ?
C34S C33S C32S 120.4(7) . . ?
C33S C34S C35S 121.4(7) . . ?
C34S C35S C36S 117.8(7) . . ?
C31S C36S C35S 123.8(6) . . ?

loop_
_geom_bond_atom_site_label_1
_geom_bond_atom_site_label_2
_geom_bond_distance
_geom_bond_site_symmetry_2
_geom_bond_publ_flag
Ti O6 1.788(4) . ?
Ti O5 1.804(4) . ?
Ti O2 1.988(4) . ?
Ti O4 2.006(4) . ?
Ti O1 2.114(4) . ?
Ti O3 2.115(4) . ?
Ti C1 2.428(7) . ?
Ti C8 2.447(6) . ?
Si1 O5 1.634(4) . ?
Si1 C31S 1.863(6) . ?
Si1 C19S 1.864(6) . ?
Si1 C25S 1.865(6) . ?
Si2 O6 1.638(4) . ?
Si2 C7S 1.858(6) . ?
Si2 C1S 1.866(7) . ?
Si2 C13S 1.869(6) . ?
O1 C1 1.273(7) . ?
O2 C1 1.300(8) . ?
O3 C8 1.281(6) . ?
O4 C8 1.306(6) . ?
C1 N1 1.329(8) . ?
N1 C2 1.472(12) . ?
N1 C5 1.473(9) . ?
C2 C3 1.337(15) . ?
C2 C4 1.456(14) . ?
C5 C6 1.390(10) . ?
C5 C7 1.418(10) . ?
C8 N2 1.333(7) . ?
N2 C9 1.477(7) . ?
N2 C12 1.478(7) . ?
C9 C11 1.506(8) . ?
C9 C10 1.518(8) . ?
C12 C13 1.513(9) . ?
C12 C14 1.513(8) . ?
C1S C6S 1.368(10) . ?
C1S C2S 1.385(10) . ?
C2S C3S 1.393(13) . ?
C3S C4S 1.391(18) . ?
C4S C5S 1.354(18) . ?
C5S C6S 1.380(12) . ?
C7S C8S 1.373(9) . ?
C7S C12S 1.387(8) . ?
C8S C9S 1.379(11) . ?
C9S C10S 1.369(11) . ?
C10S C11S 1.361(11) . ?
C11S C12S 1.376(9) . ?
C13S C18S 1.375(8) . ?
C13S C14S 1.386(8) . ?
C14S C15S 1.399(9) . ?
C15S C16S 1.356(10) . ?
C16S C17S 1.366(9) . ?
C17S C18S 1.398(8) . ?
C19S C24S 1.373(8) . ?
C19S C20S 1.386(8) . ?
C20S C21S 1.383(9) . ?
C21S C22S 1.351(11) . ?
C22S C23S 1.376(11) . ?
C23S C24S 1.395(9) . ?
C25S C30S 1.373(8) . ?
C25S C26S 1.387(8) . ?
C26S C27S 1.385(9) . ?
C27S C28S 1.327(10) . ?
C28S C29S 1.368(11) . ?
C29S C30S 1.381(10) . ?
C31S C36S 1.387(7) . ?
C31S C32S 1.400(8) . ?
C32S C33S 1.392(9) . ?
C33S C34S 1.351(9) . ?
C34S C35S 1.362(9) . ?
C35S C36S 1.389(8) . ?
